data_2237758
loop_
_publ_author_name
'Sangeetha, V.'
'Kanagathara, N.'
'Chakkaravarthi, G.'
'Marchewka, M.K.'
'Anbalagan, G.'

_publ_section_title
;
 3-Nitrophenol--1,3,5-triazine-2,4,6-triamine (2/1)
;
_journal_coeditor_code BH2476
_journal_issue 6
_journal_name_full 'Acta Crystallographica Section E'
_journal_page_first o827
_journal_paper_doi 10.1107/S1600536813011148
_journal_volume 69
_journal_year 2013
_chemical_formula_iupac 'C3 H6 N6, 2C6 H5 N O3'
_chemical_formula_moiety 'C3 H6 N6, 2(C6 H5 N O3)'
_chemical_formula_sum 'C15 H16 N8 O6'
_chemical_formula_weight 404.36
_chemical_name_systematic
;
3-Nitrophenol--1,3,5-triazine-2,4,6-triamine (2/1)
;
_space_group_IT_number 61
_symmetry_cell_setting orthorhombic
_symmetry_space_group_name_Hall '-P 2ac 2ab'
_symmetry_space_group_name_H-M 'P b c a'
_atom_sites_solution_hydrogens geom
_atom_sites_solution_primary direct
_atom_sites_solution_secondary difmap
_audit_creation_method SHELXL97
_cell_angle_alpha 90.00
_cell_angle_beta 90.00
_cell_angle_gamma 90.00
_cell_formula_units_Z 8
_cell_length_a 15.5150(6)
_cell_length_b 12.9137(6)
_cell_length_c 17.8323(6)
_cell_measurement_reflns_used 4327
_cell_measurement_temperature 295(2)
_cell_measurement_theta_max 28.3
_cell_measurement_theta_min 2.3
_cell_volume 3572.8(2)
_computing_cell_refinement 'SAINT (Bruker, 2003)'
_computing_data_collection 'APEX2 (Bruker, 2003)'
_computing_data_reduction 'SAINT (Bruker, 2003)'
_computing_molecular_graphics 'PLATON (Spek, 2009)'
_computing_publication_material 'SHELXL97 (Sheldrick, 2008)'
_computing_structure_refinement 'SHELXL97 (Sheldrick, 2008)'
_computing_structure_solution 'SHELXS97 (Sheldrick, 2008)'
_diffrn_ambient_temperature 295(2)
_diffrn_measured_fraction_theta_full 1.000
_diffrn_measured_fraction_theta_max 1.000
_diffrn_measurement_device_type 'Bruker Kappa APEXII CCD'
_diffrn_measurement_method '\w and \f'
_diffrn_radiation_monochromator graphite
_diffrn_radiation_source 'fine-focus sealed tube'
_diffrn_radiation_type MoK\a
_diffrn_radiation_wavelength 0.71073
_diffrn_reflns_av_R_equivalents 0.0277
_diffrn_reflns_av_sigmaI/netI 0.0275
_diffrn_reflns_limit_h_max 13
_diffrn_reflns_limit_h_min -20
_diffrn_reflns_limit_k_max 7
_diffrn_reflns_limit_k_min -17
_diffrn_reflns_limit_l_max 23
_diffrn_reflns_limit_l_min -23
_diffrn_reflns_number 19568
_diffrn_reflns_theta_full 28.31
_diffrn_reflns_theta_max 28.31
_diffrn_reflns_theta_min 2.28
_diffrn_standards_interval_time 0
_diffrn_standards_number 0
_exptl_absorpt_coefficient_mu 0.120
_exptl_absorpt_correction_T_max 0.9765
_exptl_absorpt_correction_T_min 0.9673
_exptl_absorpt_correction_type multi-scan
_exptl_absorpt_process_details '(SADABS; Sheldrick, 1996)'
_exptl_crystal_colour yellow
_exptl_crystal_density_diffrn 1.503
_exptl_crystal_density_method 'not measured'
_exptl_crystal_description block
_exptl_crystal_F_000 1680
_exptl_crystal_size_max 0.28
_exptl_crystal_size_mid 0.24
_exptl_crystal_size_min 0.20
_refine_diff_density_max 0.237
_refine_diff_density_min -0.202
_refine_ls_extinction_coef 0.0028(5)
_refine_ls_extinction_expression Fc^*^=kFc[1+0.001xFc^2^\l^3^/sin(2\q)]^-1/4^
_refine_ls_extinction_method 'SHELXL97 (Sheldrick, 2008)'
_refine_ls_goodness_of_fit_ref 1.027
_refine_ls_hydrogen_treatment mixed
_refine_ls_matrix_type full
_refine_ls_number_constraints 0
_refine_ls_number_parameters 295
_refine_ls_number_reflns 4447
_refine_ls_number_restraints 8
_refine_ls_restrained_S_all 1.027
_refine_ls_R_factor_all 0.0582
_refine_ls_R_factor_gt 0.0417
_refine_ls_shift/su_max 0.000
_refine_ls_shift/su_mean 0.000
_refine_ls_structure_factor_coef Fsqd
_refine_ls_weighting_details 'calc w=1/[\s^2^(Fo^2^)+(0.0577P)^2^+0.7906P] where P=(Fo^2^+2Fc^2^)/3'
_refine_ls_weighting_scheme calc
_refine_ls_wR_factor_gt 0.1074
_refine_ls_wR_factor_ref 0.1189
_reflns_number_gt 3352
_reflns_number_total 4447
_reflns_threshold_expression I>2\s(I)
_cod_data_source_file bh2476.cif
_cod_data_source_block I
_cod_database_code 2237758
_cod_database_fobs_code 2237758

loop_
_symmetry_equiv_pos_as_xyz
'x, y, z'
'-x+1/2, -y, z+1/2'
'-x, y+1/2, -z+1/2'
'x+1/2, -y+1/2, -z'
'-x, -y, -z'
'x-1/2, y, -z-1/2'
'x, -y-1/2, z-1/2'
'-x-1/2, y-1/2, z'

loop_
_atom_site_type_symbol
_atom_site_label
_atom_site_fract_x
_atom_site_fract_y
_atom_site_fract_z
_atom_site_U_iso_or_equiv
_atom_site_adp_type
_atom_site_calc_flag
_atom_site_refinement_flags
_atom_site_occupancy
_atom_site_symmetry_multiplicity
C C1 0.20295(11) 0.13223(11) 0.30457(8) 0.0472(4) Uani d . 1 1
C C2 0.18602(9) 0.11918(10) 0.22906(8) 0.0406(3) Uani d . 1 1
H H2 0.1305 0.1048 0.2123 0.049 Uiso calc R 1 1
C C3 0.25379(9) 0.12802(10) 0.17907(8) 0.0365(3) Uani d . 1 1
C C4 0.33676(9) 0.14713(12) 0.20566(9) 0.0475(4) Uani d . 1 1
H H4 0.3826 0.1521 0.1723 0.057 Uiso calc R 1 1
C C5 0.35064(12) 0.15871(14) 0.28162(10) 0.0597(5) Uani d . 1 1
H H5 0.4062 0.1712 0.2989 0.072 Uiso calc R 1 1
C C6 0.28408(13) 0.15216(13) 0.33219(9) 0.0586(5) Uani d . 1 1
H H6 0.2935 0.1609 0.3833 0.070 Uiso calc R 1 1
C C7 0.01234(8) 0.66741(10) 0.47227(7) 0.0337(3) Uani d . 1 1
C C8 0.08123(8) 0.82016(10) 0.49038(7) 0.0337(3) Uani d . 1 1
C C9 0.14073(8) 0.67001(10) 0.53192(7) 0.0322(3) Uani d . 1 1
C C10 -0.15540(9) 0.60489(10) 0.68536(8) 0.0383(3) Uani d . 1 1
C C11 -0.07322(10) 0.59736(15) 0.65597(9) 0.0546(4) Uani d . 1 1
H H11 -0.0643 0.5851 0.6052 0.066 Uiso calc R 1 1
C C12 -0.00506(10) 0.60861(16) 0.70459(10) 0.0595(5) Uani d . 1 1
H H12 0.0510 0.6040 0.6864 0.071 Uiso calc R 1 1
C C13 -0.01848(9) 0.62665(13) 0.78025(9) 0.0464(4) Uani d . 1 1
H H13 0.0283 0.6340 0.8124 0.056 Uiso calc R 1 1
C C14 -0.10170(8) 0.63378(10) 0.80810(8) 0.0365(3) Uani d . 1 1
C C15 -0.17126(8) 0.62232(10) 0.76020(8) 0.0369(3) Uani d . 1 1
H H15 -0.2274 0.6263 0.7782 0.044 Uiso calc R 1 1
N N1 0.13017(13) 0.12490(12) 0.35762(9) 0.0659(4) Uani d . 1 1
N N2 0.01376(7) 0.77043(9) 0.46051(6) 0.0361(3) Uani d . 1 1
N N3 0.14703(7) 0.77395(8) 0.52606(6) 0.0354(2) Uani d . 1 1
N N4 0.07430(6) 0.61329(8) 0.50739(6) 0.0345(3) Uani d . 1 1
N N5 -0.05479(8) 0.61359(11) 0.44621(8) 0.0461(3) Uani d D 1 1
N N6 0.08276(9) 0.92415(10) 0.48582(8) 0.0457(3) Uani d D 1 1
N N7 0.20470(8) 0.61983(10) 0.56654(8) 0.0445(3) Uani d D 1 1
N N8 -0.22955(8) 0.59341(10) 0.63461(7) 0.0459(3) Uani d . 1 1
O O1 0.23651(6) 0.11610(8) 0.10455(6) 0.0433(3) Uani d D 1 1
O O2 0.14494(13) 0.13811(14) 0.42402(8) 0.1006(6) Uani d . 1 1
O O3 0.05950(11) 0.10386(16) 0.33363(10) 0.0968(5) Uani d . 1 1
O O4 -0.11865(7) 0.65065(10) 0.88192(6) 0.0537(3) Uani d D 1 1
O O5 -0.30194(7) 0.60094(10) 0.66114(7) 0.0583(3) Uani d . 1 1
O O6 -0.21580(9) 0.57499(12) 0.56836(6) 0.0716(4) Uani d . 1 1
H H1 0.2744(10) 0.1481(14) 0.0807(10) 0.068(6) Uiso d D 1 1
H H4A -0.0754(9) 0.6682(15) 0.9062(9) 0.064(6) Uiso d D 1 1
H H6A 0.0446(9) 0.9511(14) 0.4564(9) 0.065(5) Uiso d D 1 1
H H6B 0.1328(8) 0.9538(13) 0.4931(10) 0.061(5) Uiso d D 1 1
H H7A 0.2051(10) 0.5516(7) 0.5665(9) 0.048(4) Uiso d D 1 1
H H7B 0.2525(8) 0.6534(12) 0.5769(9) 0.050(5) Uiso d D 1 1
H H5A -0.0593(11) 0.5475(8) 0.4593(10) 0.061(5) Uiso d D 1 1
H H5B -0.1003(8) 0.6483(13) 0.4321(10) 0.058(5) Uiso d D 1 1

loop_
_atom_site_aniso_label
_atom_site_aniso_U_11
_atom_site_aniso_U_22
_atom_site_aniso_U_33
_atom_site_aniso_U_12
_atom_site_aniso_U_13
_atom_site_aniso_U_23
C1 0.0631(10) 0.0362(7) 0.0423(8) -0.0015(7) 0.0035(7) 0.0051(6)
C2 0.0372(7) 0.0385(7) 0.0461(7) -0.0032(6) -0.0005(6) 0.0041(6)
C3 0.0350(7) 0.0346(6) 0.0398(7) -0.0048(5) -0.0051(5) 0.0045(5)
C4 0.0369(8) 0.0514(8) 0.0542(8) -0.0108(6) -0.0080(7) 0.0107(7)
C5 0.0587(10) 0.0596(10) 0.0608(10) -0.0195(8) -0.0260(9) 0.0123(8)
C6 0.0849(13) 0.0476(9) 0.0433(8) -0.0136(8) -0.0168(9) 0.0063(7)
C7 0.0258(6) 0.0459(7) 0.0293(6) 0.0013(5) -0.0018(5) 0.0003(5)
C8 0.0298(6) 0.0419(7) 0.0295(6) 0.0021(5) 0.0051(5) 0.0018(5)
C9 0.0252(6) 0.0416(7) 0.0300(6) 0.0001(5) -0.0010(5) 0.0011(5)
C10 0.0370(7) 0.0373(6) 0.0405(7) -0.0007(5) -0.0052(6) 0.0000(5)
C11 0.0469(9) 0.0779(11) 0.0391(7) 0.0020(8) 0.0061(7) -0.0013(7)
C12 0.0330(8) 0.0935(13) 0.0520(9) 0.0002(8) 0.0107(7) -0.0027(9)
C13 0.0281(7) 0.0632(9) 0.0479(8) -0.0024(6) -0.0015(6) -0.0034(7)
C14 0.0300(7) 0.0396(6) 0.0399(7) -0.0037(5) 0.0012(5) -0.0049(5)
C15 0.0271(6) 0.0389(6) 0.0447(7) -0.0028(5) 0.0000(5) -0.0056(5)
N1 0.0904(13) 0.0530(8) 0.0543(9) 0.0022(8) 0.0230(9) 0.0047(7)
N2 0.0293(6) 0.0447(6) 0.0342(5) 0.0039(5) -0.0022(4) 0.0046(4)
N3 0.0287(5) 0.0406(6) 0.0370(6) -0.0036(4) -0.0031(4) 0.0018(4)
N4 0.0259(5) 0.0399(6) 0.0377(6) 0.0000(4) -0.0052(4) 0.0012(4)
N5 0.0306(6) 0.0515(7) 0.0561(7) -0.0013(6) -0.0156(6) 0.0033(6)
N6 0.0431(8) 0.0406(6) 0.0535(7) 0.0022(6) 0.0009(6) 0.0055(5)
N7 0.0294(6) 0.0457(7) 0.0585(8) -0.0017(5) -0.0150(6) 0.0062(6)
N8 0.0481(8) 0.0436(6) 0.0460(7) 0.0003(6) -0.0104(6) -0.0007(5)
O1 0.0350(5) 0.0563(6) 0.0386(5) -0.0122(5) -0.0010(4) 0.0022(4)
O2 0.1446(16) 0.1092(13) 0.0480(8) 0.0043(11) 0.0257(9) -0.0016(8)
O3 0.0729(10) 0.1297(15) 0.0876(11) -0.0121(10) 0.0340(9) -0.0054(10)
O4 0.0298(5) 0.0893(8) 0.0421(6) -0.0117(5) 0.0014(4) -0.0207(5)
O5 0.0396(6) 0.0704(8) 0.0648(7) 0.0011(5) -0.0132(5) -0.0101(6)
O6 0.0719(9) 0.1012(10) 0.0417(6) 0.0024(8) -0.0125(6) -0.0077(6)

loop_
_atom_type_symbol
_atom_type_description
_atom_type_scat_dispersion_real
_atom_type_scat_dispersion_imag
_atom_type_scat_source
C C 0.0033 0.0016 'International Tables Vol C Tables 4.2.6.8 and 6.1.1.4'
H H 0.0000 0.0000 'International Tables Vol C Tables 4.2.6.8 and 6.1.1.4'
N N 0.0061 0.0033 'International Tables Vol C Tables 4.2.6.8 and 6.1.1.4'
O O 0.0106 0.0060 'International Tables Vol C Tables 4.2.6.8 and 6.1.1.4'

loop_
_geom_angle_atom_site_label_1
_geom_angle_atom_site_label_2
_geom_angle_atom_site_label_3
_geom_angle
C6 C1 C2 123.05(15)
C6 C1 N1 118.84(15)
C2 C1 N1 118.10(15)
C1 C2 C3 118.25(14)
C1 C2 H2 120.9
C3 C2 H2 120.9
O1 C3 C2 117.97(12)
O1 C3 C4 122.19(13)
C2 C3 C4 119.83(13)
C5 C4 C3 119.82(15)
C5 C4 H4 120.1
C3 C4 H4 120.1
C6 C5 C4 121.37(15)
C6 C5 H5 119.3
C4 C5 H5 119.3
C5 C6 C1 117.66(15)
C5 C6 H6 121.2
C1 C6 H6 121.2
N5 C7 N4 116.71(12)
N5 C7 N2 118.20(12)
N4 C7 N2 125.08(11)
N2 C8 N3 124.74(12)
N2 C8 N6 117.95(12)
N3 C8 N6 117.30(12)
N7 C9 N4 117.24(12)
N7 C9 N3 117.65(12)
N4 C9 N3 125.09(11)
C15 C10 C11 122.99(13)
C15 C10 N8 118.25(12)
C11 C10 N8 118.76(13)
C12 C11 C10 117.58(14)
C12 C11 H11 121.2
C10 C11 H11 121.2
C11 C12 C13 121.09(14)
C11 C12 H12 119.5
C13 C12 H12 119.5
C12 C13 C14 120.01(14)
C12 C13 H13 120.0
C14 C13 H13 120.0
O4 C14 C15 117.63(12)
O4 C14 C13 122.51(12)
C15 C14 C13 119.86(13)
C10 C15 C14 118.47(12)
C10 C15 H15 120.8
C14 C15 H15 120.8
O3 N1 O2 123.13(18)
O3 N1 C1 118.81(16)
O2 N1 C1 118.04(19)
C8 N2 C7 115.13(11)
C8 N3 C9 115.05(11)
C9 N4 C7 114.76(11)
C7 N5 H5A 118.0(12)
C7 N5 H5B 117.7(12)
H5A N5 H5B 120.4(17)
C8 N6 H6A 115.2(13)
C8 N6 H6B 116.3(12)
H6A N6 H6B 121.5(19)
C9 N7 H7A 119.3(11)
C9 N7 H7B 119.0(11)
H7A N7 H7B 119.2(15)
O5 N8 O6 123.30(13)
O5 N8 C10 118.19(12)
O6 N8 C10 118.50(13)
C3 O1 H1 107.5(14)
C14 O4 H4A 113.1(13)

loop_
_geom_bond_atom_site_label_1
_geom_bond_atom_site_label_2
_geom_bond_distance
C1 C6 1.376(2)
C1 C2 1.382(2)
C1 N1 1.476(2)
C2 C3 1.383(2)
C2 H2 0.9300
C3 O1 1.3644(16)
C3 C4 1.3938(19)
C4 C5 1.380(2)
C4 H4 0.9300
C5 C6 1.374(3)
C5 H5 0.9300
C6 H6 0.9300
C7 N5 1.3356(17)
C7 N4 1.3434(16)
C7 N2 1.3469(18)
C8 N2 1.3385(16)
C8 N3 1.3429(16)
C8 N6 1.3456(19)
C9 N7 1.3364(17)
C9 N4 1.3380(16)
C9 N3 1.3498(17)
C10 C15 1.3756(19)
C10 C11 1.382(2)
C10 N8 1.4712(18)
C11 C12 1.375(2)
C11 H11 0.9300
C12 C13 1.385(2)
C12 H12 0.9300
C13 C14 1.3865(19)
C13 H13 0.9300
C14 O4 1.3599(16)
C14 C15 1.3842(18)
C15 H15 0.9300
N1 O3 1.208(2)
N1 O2 1.218(2)
N5 H5A 0.888(9)
N5 H5B 0.874(9)
N6 H6A 0.863(9)
N6 H6B 0.875(9)
N7 H7A 0.881(9)
N7 H7B 0.878(9)
N8 O5 1.2226(16)
N8 O6 1.2238(17)
O1 H1 0.835(9)
O4 H4A 0.830(9)

loop_
_geom_hbond_atom_site_label_D
_geom_hbond_atom_site_label_H
_geom_hbond_atom_site_label_A
_geom_hbond_site_symmetry_A
_geom_hbond_distance_DH
_geom_hbond_distance_HA
_geom_hbond_distance_DA
_geom_hbond_angle_DHA
_geom_hbond_publ_flag
O1 H1 N3 2_564 0.835(9) 1.857(10) 2.6907(14) 176(2) yes
O4 H4A N2 7_576 0.830(9) 1.865(10) 2.6876(14) 170(2) yes
N5 H5A N4 5_566 0.888(9) 2.172(10) 3.0594(18) 178(17) yes
N5 H5B O1 3 0.874(9) 2.250(14) 2.9613(16) 138(15) yes
N7 H7A O1 7_566 0.881(9) 2.321(10) 3.1600(17) 159(14) yes
N7 H7B O4 6_657 0.878(9) 2.131(12) 2.9180(16) 149(15) yes
C6 H6 Cg3 8_655 0.93 2.953 3.7504(18) 145 yes

loop_
_geom_torsion_atom_site_label_1
_geom_torsion_atom_site_label_2
_geom_torsion_atom_site_label_3
_geom_torsion_atom_site_label_4
_geom_torsion
C6 C1 C2 C3 -0.9(2)
N1 C1 C2 C3 178.75(12)
C1 C2 C3 O1 -179.35(12)
C1 C2 C3 C4 1.5(2)
O1 C3 C4 C5 179.91(14)
C2 C3 C4 C5 -1.0(2)
C3 C4 C5 C6 -0.2(3)
C4 C5 C6 C1 0.8(3)
C2 C1 C6 C5 -0.3(2)
N1 C1 C6 C5 -179.92(14)
C15 C10 C11 C12 -0.4(3)
N8 C10 C11 C12 179.86(15)
C10 C11 C12 C13 0.1(3)
C11 C12 C13 C14 -0.1(3)
C12 C13 C14 O4 179.52(15)
C12 C13 C14 C15 0.3(2)
C11 C10 C15 C14 0.6(2)
N8 C10 C15 C14 -179.63(12)
O4 C14 C15 C10 -179.81(12)
C13 C14 C15 C10 -0.6(2)
C6 C1 N1 O3 -177.46(17)
C2 C1 N1 O3 2.9(2)
C6 C1 N1 O2 0.8(2)
C2 C1 N1 O2 -178.81(16)
N3 C8 N2 C7 3.86(18)
N6 C8 N2 C7 -174.73(12)
N5 C7 N2 C8 177.70(12)
N4 C7 N2 C8 -3.47(18)
N2 C8 N3 C9 -1.28(18)
N6 C8 N3 C9 177.32(12)
N7 C9 N3 C8 179.61(12)
N4 C9 N3 C8 -2.16(18)
N7 C9 N4 C7 -179.26(12)
N3 C9 N4 C7 2.50(18)
N5 C7 N4 C9 179.35(12)
N2 C7 N4 C9 0.50(18)
C15 C10 N8 O5 0.72(19)
C11 C10 N8 O5 -179.50(14)
C15 C10 N8 O6 -177.97(14)
C11 C10 N8 O6 1.8(2)
